data_4119226
loop_
_publ_author_name
'Feng Chen'
'Chong Kiat Tan'
'Ying-Yeung Yeung'

_publ_section_title
;
 C2-Symmetric Cyclic Selenium-Catalyzed Enantioselective
 Bromoaminocyclization
;
_journal_name_full 'Journal of the American Chemical Society'
_journal_page_first 1232
_journal_page_last 1235
_journal_paper_doi 10.1021/ja311202e
_journal_volume 135
_journal_year 2013
_chemical_formula_sum 'C18 H19 Br N2 O4 S'
_chemical_formula_weight 439.32
_chemical_name_systematic
; 
 ? 
;
_space_group_IT_number 19
_symmetry_cell_setting orthorhombic
_symmetry_space_group_name_Hall 'P 2ac 2ab'
_symmetry_space_group_name_H-M 'P 21 21 21'
_atom_sites_solution_hydrogens geom
_atom_sites_solution_primary direct
_atom_sites_solution_secondary difmap
_audit_creation_method SHELXL-97
_cell_angle_alpha 90.00
_cell_angle_beta 90.00
_cell_angle_gamma 90.00
_cell_formula_units_Z 4
_cell_length_a 7.8462(7)
_cell_length_b 13.8801(13)
_cell_length_c 16.6510(16)
_cell_measurement_reflns_used 8524
_cell_measurement_temperature 100(2)
_cell_measurement_theta_max 28.29
_cell_measurement_theta_min 2.85
_cell_volume 1813.4(3)
_computing_cell_refinement 'Bruker SAINT'
_computing_data_collection 'Bruker APEX2'
_computing_data_reduction 'Bruker SAINT'
_computing_molecular_graphics 'Bruker SHELXTL'
_computing_publication_material 'Bruker SHELXTL'
_computing_structure_refinement 'SHELXL-97 (Sheldrick, 2008)'
_computing_structure_solution 'SHELXS-97 (Sheldrick, 2008)'
_diffrn_ambient_temperature 100(2)
_diffrn_measured_fraction_theta_full 0.999
_diffrn_measured_fraction_theta_max 0.999
_diffrn_measurement_device_type 'Bruker APEX-II CCD'
_diffrn_measurement_method '\f and \w scans'
_diffrn_radiation_monochromator graphite
_diffrn_radiation_source 'fine-focus sealed tube'
_diffrn_radiation_type MoK\a
_diffrn_radiation_wavelength 0.71073
_diffrn_reflns_av_R_equivalents 0.0285
_diffrn_reflns_av_sigmaI/netI 0.0451
_diffrn_reflns_limit_h_max 10
_diffrn_reflns_limit_h_min -10
_diffrn_reflns_limit_k_max 18
_diffrn_reflns_limit_k_min -17
_diffrn_reflns_limit_l_max 21
_diffrn_reflns_limit_l_min -17
_diffrn_reflns_number 12591
_diffrn_reflns_theta_full 27.49
_diffrn_reflns_theta_max 27.49
_diffrn_reflns_theta_min 1.91
_exptl_absorpt_coefficient_mu 2.409
_exptl_absorpt_correction_T_max 0.4947
_exptl_absorpt_correction_T_min 0.3259
_exptl_absorpt_correction_type multi-scan
_exptl_absorpt_process_details 'Sadabs, (Sheldrick 2008)'
_exptl_crystal_colour Colourless
_exptl_crystal_density_diffrn 1.609
_exptl_crystal_density_meas ?
_exptl_crystal_description Block
_exptl_crystal_F_000 896
_exptl_crystal_size_max 0.60
_exptl_crystal_size_mid 0.50
_exptl_crystal_size_min 0.34
_refine_diff_density_max 0.577
_refine_diff_density_min -0.264
_refine_diff_density_rms 0.069
_refine_ls_abs_structure_details 'Flack H D (1983), Acta Cryst. A39, 876-881'
_refine_ls_abs_structure_Flack 0.017(6)
_refine_ls_extinction_method none
_refine_ls_goodness_of_fit_ref 1.056
_refine_ls_hydrogen_treatment constr
_refine_ls_matrix_type full
_refine_ls_number_parameters 236
_refine_ls_number_reflns 4090
_refine_ls_number_restraints 0
_refine_ls_restrained_S_all 1.056
_refine_ls_R_factor_all 0.0279
_refine_ls_R_factor_gt 0.0263
_refine_ls_shift/su_max 0.001
_refine_ls_shift/su_mean 0.000
_refine_ls_structure_factor_coef Fsqd
_refine_ls_weighting_details 'calc w=1/[\s^2^(Fo^2^)+(0.0320P)^2^+0.0000P] where P=(Fo^2^+2Fc^2^)/3'
_refine_ls_weighting_scheme calc
_refine_ls_wR_factor_gt 0.0676
_refine_ls_wR_factor_ref 0.0679
_reflns_number_gt 3897
_reflns_number_total 4090
_reflns_threshold_expression >2sigma(I)
_cod_data_source_file ja311202e_si_001.cif
_cod_data_source_block c194
_cod_depositor_comments
;
The following automatic conversions were performed:

'_exptl_crystal_density_meas' value 'Not Measured' was changed to '?'
- the value is perceived as not measured.

Automatic conversion script
Id: cif_fix_values 3008 2015-01-20 13:52:24Z robertas 
;
_cod_database_code 4119226

loop_
_symmetry_equiv_pos_as_xyz
'x, y, z'
'x+1/2, -y+1/2, -z'
'-x, y+1/2, -z+1/2'
'-x+1/2, -y, z+1/2'

loop_
_atom_site_label
_atom_site_type_symbol
_atom_site_fract_x
_atom_site_fract_y
_atom_site_fract_z
_atom_site_U_iso_or_equiv
_atom_site_adp_type
_atom_site_occupancy
_atom_site_symmetry_multiplicity
_atom_site_calc_flag
_atom_site_refinement_flags
Br1 Br 0.54601(3) 0.315878(16) -0.074663(13) 0.02673(7) Uani 1 1 d .
S1 S 0.40061(6) 0.58252(4) -0.01353(3) 0.01709(11) Uani 1 1 d .
O1 O 0.25251(19) 0.52285(11) -0.00853(9) 0.0199(3) Uani 1 1 d .
O2 O 0.4351(2) 0.63525(11) -0.08547(9) 0.0257(4) Uani 1 1 d .
O3 O -0.0411(2) 0.68497(12) 0.20624(11) 0.0324(4) Uani 1 1 d .
O4 O 0.0531(2) 0.81279(12) 0.26533(10) 0.0311(4) Uani 1 1 d .
N1 N 0.5650(2) 0.51779(13) 0.00511(11) 0.0178(4) Uani 1 1 d .
N2 N 0.0667(3) 0.74659(14) 0.21663(11) 0.0235(4) Uani 1 1 d .
C1 C 0.7347(3) 0.54274(18) -0.02763(15) 0.0240(5) Uani 1 1 d .
H1A H 0.7444 0.6128 -0.0376 0.029 Uiso 1 1 calc R
H1B H 0.7575 0.5076 -0.0782 0.029 Uiso 1 1 calc R
C2 C 0.8540(3) 0.5111(2) 0.03781(16) 0.0287(5) Uani 1 1 d .
H2A H 0.8662 0.5617 0.0793 0.034 Uiso 1 1 calc R
H2B H 0.9679 0.4954 0.0159 0.034 Uiso 1 1 calc R
C3 C 0.7680(3) 0.42165(16) 0.07216(15) 0.0228(4) Uani 1 1 d .
H3A H 0.8019 0.4121 0.1289 0.027 Uiso 1 1 calc R
H3B H 0.8011 0.3638 0.0411 0.027 Uiso 1 1 calc R
C4 C 0.5717(3) 0.43891(15) 0.06600(13) 0.0170(4) Uani 1 1 d .
C5 C 0.4798(3) 0.34729(15) 0.03588(13) 0.0199(4) Uani 1 1 d .
H5 H 0.3541 0.3591 0.0372 0.024 Uiso 1 1 calc R
C6 C 0.5195(3) 0.25707(15) 0.08703(12) 0.0217(5) Uani 1 1 d .
H6A H 0.6421 0.2439 0.0854 0.033 Uiso 1 1 calc R
H6B H 0.4571 0.2016 0.0654 0.033 Uiso 1 1 calc R
H6C H 0.4843 0.2685 0.1427 0.033 Uiso 1 1 calc R
C7 C 0.4936(3) 0.47181(14) 0.14629(13) 0.0180(4) Uani 1 1 d .
C8 C 0.3300(3) 0.44780(16) 0.17084(14) 0.0221(5) Uani 1 1 d .
H8 H 0.2624 0.4074 0.1376 0.026 Uiso 1 1 calc R
C9 C 0.2626(3) 0.48139(16) 0.24290(14) 0.0270(5) Uani 1 1 d .
H9 H 0.1506 0.4634 0.2587 0.032 Uiso 1 1 calc R
C10 C 0.3594(4) 0.54122(17) 0.29165(14) 0.0291(6) Uani 1 1 d .
H10 H 0.3140 0.5651 0.3406 0.035 Uiso 1 1 calc R
C11 C 0.5219(4) 0.56550(16) 0.26829(13) 0.0274(5) Uani 1 1 d .
H11 H 0.5891 0.6057 0.3019 0.033 Uiso 1 1 calc R
C12 C 0.5895(3) 0.53225(15) 0.19646(13) 0.0215(5) Uani 1 1 d .
H12 H 0.7016 0.5505 0.1811 0.026 Uiso 1 1 calc R
C13 C 0.3830(3) 0.66926(14) 0.06460(13) 0.0172(4) Uani 1 1 d .
C14 C 0.2351(3) 0.67272(15) 0.10951(13) 0.0179(4) Uani 1 1 d .
H14 H 0.1435 0.6295 0.0997 0.021 Uiso 1 1 calc R
C15 C 0.2255(3) 0.74168(15) 0.16945(13) 0.0197(4) Uani 1 1 d .
C16 C 0.3568(3) 0.80401(15) 0.18602(14) 0.0222(5) Uani 1 1 d .
H16 H 0.3466 0.8501 0.2280 0.027 Uiso 1 1 calc R
C17 C 0.5048(3) 0.79861(15) 0.14049(14) 0.0236(5) Uani 1 1 d .
H17 H 0.5971 0.8409 0.1515 0.028 Uiso 1 1 calc R
C18 C 0.5181(3) 0.73202(15) 0.07939(15) 0.0220(4) Uani 1 1 d .
H18 H 0.6185 0.7289 0.0476 0.026 Uiso 1 1 calc R

loop_
_atom_site_aniso_label
_atom_site_aniso_U_11
_atom_site_aniso_U_22
_atom_site_aniso_U_33
_atom_site_aniso_U_23
_atom_site_aniso_U_13
_atom_site_aniso_U_12
Br1 0.03070(12) 0.02898(13) 0.02050(11) -0.00710(9) -0.00115(10) -0.00359(10)
S1 0.0165(2) 0.0208(3) 0.0140(2) 0.0009(2) -0.00090(19) -0.0023(2)
O1 0.0172(7) 0.0236(8) 0.0188(8) -0.0026(6) -0.0021(6) -0.0033(6)
O2 0.0309(9) 0.0286(8) 0.0176(8) 0.0066(6) -0.0022(7) -0.0027(7)
O3 0.0306(9) 0.0325(9) 0.0340(9) -0.0033(7) 0.0111(8) -0.0043(9)
O4 0.0420(10) 0.0313(9) 0.0199(8) -0.0061(7) 0.0028(7) 0.0081(9)
N1 0.0136(8) 0.0210(9) 0.0188(9) 0.0012(7) 0.0033(7) -0.0025(7)
N2 0.0295(11) 0.0247(10) 0.0165(9) 0.0025(7) -0.0010(8) 0.0048(8)
C1 0.0154(11) 0.0304(13) 0.0263(13) 0.0016(10) 0.0075(9) -0.0037(9)
C2 0.0158(11) 0.0381(14) 0.0324(13) -0.0044(11) -0.0005(10) -0.0049(10)
C3 0.0156(10) 0.0273(11) 0.0254(12) -0.0046(10) -0.0036(10) 0.0029(8)
C4 0.0170(10) 0.0174(9) 0.0165(10) -0.0013(8) -0.0007(8) -0.0008(7)
C5 0.0222(11) 0.0192(10) 0.0184(10) -0.0026(8) 0.0003(9) -0.0032(8)
C6 0.0309(11) 0.0180(10) 0.0161(11) 0.0059(8) -0.0087(9) -0.0101(9)
C7 0.0240(11) 0.0144(10) 0.0155(10) 0.0025(7) -0.0011(8) 0.0024(8)
C8 0.0275(11) 0.0199(10) 0.0188(11) 0.0042(9) 0.0005(9) -0.0024(9)
C9 0.0315(12) 0.0237(12) 0.0257(13) 0.0056(10) 0.0093(10) 0.0018(9)
C10 0.0496(16) 0.0203(11) 0.0175(12) 0.0043(9) 0.0084(11) 0.0059(11)
C11 0.0477(15) 0.0175(10) 0.0171(11) 0.0013(8) -0.0053(11) 0.0038(10)
C12 0.0262(11) 0.0178(10) 0.0204(11) 0.0011(8) -0.0013(9) 0.0004(9)
C13 0.0211(10) 0.0151(10) 0.0155(10) 0.0025(8) -0.0018(8) 0.0008(8)
C14 0.0201(10) 0.0166(10) 0.0170(10) 0.0029(8) -0.0029(8) -0.0012(8)
C15 0.0252(11) 0.0176(10) 0.0163(11) 0.0026(8) -0.0017(9) 0.0039(8)
C16 0.0347(12) 0.0128(10) 0.0190(11) 0.0010(8) -0.0083(9) 0.0016(9)
C17 0.0257(12) 0.0195(11) 0.0257(12) 0.0019(8) -0.0061(9) -0.0047(8)
C18 0.0208(10) 0.0185(10) 0.0265(11) 0.0037(9) -0.0030(10) -0.0019(8)

loop_
_atom_type_symbol
_atom_type_description
_atom_type_scat_dispersion_real
_atom_type_scat_dispersion_imag
_atom_type_scat_source
C C 0.0033 0.0016 'International Tables Vol C Tables 4.2.6.8 and 6.1.1.4'
H H 0.0000 0.0000 'International Tables Vol C Tables 4.2.6.8 and 6.1.1.4'
N N 0.0061 0.0033 'International Tables Vol C Tables 4.2.6.8 and 6.1.1.4'
O O 0.0106 0.0060 'International Tables Vol C Tables 4.2.6.8 and 6.1.1.4'
S S 0.1246 0.1234 'International Tables Vol C Tables 4.2.6.8 and 6.1.1.4'
Br Br -0.2901 2.4595 'International Tables Vol C Tables 4.2.6.8 and 6.1.1.4'

loop_
_geom_angle_atom_site_label_1
_geom_angle_atom_site_label_2
_geom_angle_atom_site_label_3
_geom_angle
O1 S1 O2 119.95(10)
O1 S1 N1 108.56(9)
O2 S1 N1 107.28(10)
O1 S1 C13 106.65(10)
O2 S1 C13 106.33(10)
N1 S1 C13 107.50(9)
C1 N1 C4 112.97(17)
C1 N1 S1 121.45(15)
C4 N1 S1 124.81(14)
O3 N2 O4 124.0(2)
O3 N2 C15 118.67(18)
O4 N2 C15 117.3(2)
N1 C1 C2 103.01(19)
N1 C1 H1A 111.2
C2 C1 H1A 111.2
N1 C1 H1B 111.2
C2 C1 H1B 111.2
H1A C1 H1B 109.1
C1 C2 C3 103.56(19)
C1 C2 H2A 111.0
C3 C2 H2A 111.0
C1 C2 H2B 111.0
C3 C2 H2B 111.0
H2A C2 H2B 109.0
C2 C3 C4 106.66(18)
C2 C3 H3A 110.4
C4 C3 H3A 110.4
C2 C3 H3B 110.4
C4 C3 H3B 110.4
H3A C3 H3B 108.6
N1 C4 C7 110.98(16)
N1 C4 C5 111.52(16)
C7 C4 C5 109.89(17)
N1 C4 C3 101.05(17)
C7 C4 C3 112.37(18)
C5 C4 C3 110.79(18)
C4 C5 C6 113.20(17)
C4 C5 Br1 111.34(15)
C6 C5 Br1 106.47(14)
C4 C5 H5 108.6
C6 C5 H5 108.6
Br1 C5 H5 108.6
C5 C6 H6A 109.5
C5 C6 H6B 109.5
H6A C6 H6B 109.5
C5 C6 H6C 109.5
H6A C6 H6C 109.5
H6B C6 H6C 109.5
C8 C7 C12 117.7(2)
C8 C7 C4 123.53(19)
C12 C7 C4 118.74(19)
C7 C8 C9 121.7(2)
C7 C8 H8 119.2
C9 C8 H8 119.2
C10 C9 C8 119.8(2)
C10 C9 H9 120.1
C8 C9 H9 120.1
C11 C10 C9 119.3(2)
C11 C10 H10 120.4
C9 C10 H10 120.4
C10 C11 C12 121.1(2)
C10 C11 H11 119.4
C12 C11 H11 119.4
C11 C12 C7 120.5(2)
C11 C12 H12 119.8
C7 C12 H12 119.8
C14 C13 C18 121.4(2)
C14 C13 S1 119.01(16)
C18 C13 S1 119.55(17)
C13 C14 C15 117.4(2)
C13 C14 H14 121.3
C15 C14 H14 121.3
C16 C15 C14 122.6(2)
C16 C15 N2 119.8(2)
C14 C15 N2 117.5(2)
C15 C16 C17 118.9(2)
C15 C16 H16 120.5
C17 C16 H16 120.5
C18 C17 C16 120.2(2)
C18 C17 H17 119.9
C16 C17 H17 119.9
C17 C18 C13 119.5(2)
C17 C18 H18 120.3
C13 C18 H18 120.3

loop_
_geom_bond_atom_site_label_1
_geom_bond_atom_site_label_2
_geom_bond_distance
Br1 C5 1.962(2)
S1 O1 1.4294(15)
S1 O2 1.4296(15)
S1 N1 1.6022(19)
S1 C13 1.778(2)
O3 N2 1.215(3)
O4 N2 1.230(2)
N1 C1 1.480(3)
N1 C4 1.493(3)
N2 C15 1.474(3)
C1 C2 1.502(3)
C1 H1A 0.9900
C1 H1B 0.9900
C2 C3 1.524(3)
C2 H2A 0.9900
C2 H2B 0.9900
C3 C4 1.562(3)
C3 H3A 0.9900
C3 H3B 0.9900
C4 C7 1.540(3)
C4 C5 1.545(3)
C5 C6 1.546(3)
C5 H5 1.0000
C6 H6A 0.9800
C6 H6B 0.9800
C6 H6C 0.9800
C7 C8 1.387(3)
C7 C12 1.403(3)
C8 C9 1.392(3)
C8 H8 0.9500
C9 C10 1.388(4)
C9 H9 0.9500
C10 C11 1.375(4)
C10 H10 0.9500
C11 C12 1.387(3)
C11 H11 0.9500
C12 H12 0.9500
C13 C14 1.381(3)
C13 C18 1.394(3)
C14 C15 1.385(3)
C14 H14 0.9500
C15 C16 1.373(3)
C16 C17 1.389(3)
C16 H16 0.9500
C17 C18 1.378(3)
C17 H17 0.9500
C18 H18 0.9500
